data_7151198
loop_
_publ_author_name
'Coles, Martyn P.'
'Lee, Steven F.'
'Oakley, Sarah H.'
'Estiu, Guillermina'
'Hitchcock, Peter B.'

_publ_section_title
;
 Nucleophilic activity of a linked bis{guanidine} leading to formation
 of a dicationic C4N4-heterocycle.
;
_journal_issue 24
_journal_name_full 'Organic &amp; biomolecular chemistry'
_journal_page_first 3909
_journal_page_last 3911
_journal_paper_doi 10.1039/b715209d
_journal_volume 5
_journal_year 2007
_chemical_absolute_configuration unk
_chemical_compound_source 'synthesis as described'
_chemical_formula_moiety 'C29 H40 N6, 2(C24 H20 B)'
_chemical_formula_sum 'C77 H80 B2 N6'
_chemical_formula_weight 1111.09
_chemical_name_systematic
;
?
;
_space_group_IT_number 9
_symmetry_cell_setting monoclinic
_symmetry_Int_Tables_number 9
_symmetry_space_group_name_Hall 'C -2yc'
_symmetry_space_group_name_H-M 'C 1 c 1'
_atom_sites_solution_hydrogens geom
_atom_sites_solution_primary direct
_atom_sites_solution_secondary difmap
_audit_conform_dict_location ftp://ftp.iucr.org/pub/cif_core.dic
_audit_conform_dict_name cif_core.dic
_audit_conform_dict_version 2.3
_audit_creation_date 2006-07-05T14:06:51-00:00
_audit_creation_method 'WinGX routine CIF_UPDATE'
_cell_angle_alpha 90
_cell_angle_beta 105.854(1)
_cell_angle_gamma 90
_cell_formula_units_Z 4
_cell_length_a 18.8240(6)
_cell_length_b 13.0677(2)
_cell_length_c 26.2401(7)
_cell_measurement_reflns_used 17441
_cell_measurement_temperature 173(2)
_cell_measurement_theta_max 26.022
_cell_measurement_theta_min 3.395
_cell_measurement_wavelength 0.71073
_cell_volume 6209.2(3)
_computing_cell_refinement 'HKL Scalepack (Otwinowski & Minor 1997)'
_computing_data_collection 'Collect (Nonius BV, 1997-2000)'
_computing_data_reduction 'HKL Denzo and Scalepack (Otwinowski & Minor 1997)'
_computing_molecular_graphics 'Ortep-3 for Windows (Farrugia, 1997)'
_computing_publication_material 'WinGX publication routines (Farrugia, 1999)'
_computing_structure_refinement 'SHELXL-97 (Sheldrick, 1997)'
_computing_structure_solution 'SHELXS-86 (Sheldrick, 1986)'
_diffrn_ambient_temperature 173(2)
_diffrn_detector 'CCD plate'
_diffrn_detector_area_resol_mean 9
_diffrn_measured_fraction_theta_full 0.971
_diffrn_measured_fraction_theta_max 0.971
_diffrn_measurement_device '95mm CCD camera on \k-goniostat'
_diffrn_measurement_device_type KappaCCD
_diffrn_measurement_method 'CCD rotation images, thick slices'
_diffrn_orient_matrix_type 'by Nonius Collect from scalepack cell'
_diffrn_orient_matrix_UB_11 0.448977E-1
_diffrn_orient_matrix_UB_12 -0.27859E-1
_diffrn_orient_matrix_UB_13 -0.85182E-2
_diffrn_orient_matrix_UB_21 0.117994E-1
_diffrn_orient_matrix_UB_22 -0.412814E-1
_diffrn_orient_matrix_UB_23 0.333511E-1
_diffrn_orient_matrix_UB_31 -0.299118E-1
_diffrn_orient_matrix_UB_32 -0.58101E-1
_diffrn_orient_matrix_UB_33 -0.196119E-1
_diffrn_radiation_monochromator graphite
_diffrn_radiation_probe x-ray
_diffrn_radiation_type MoK\a
_diffrn_radiation_wavelength 0.71073
_diffrn_reflns_av_R_equivalents 0.0939
_diffrn_reflns_av_unetI/netI 0.072
_diffrn_reflns_limit_h_max 22
_diffrn_reflns_limit_h_min -23
_diffrn_reflns_limit_k_max 16
_diffrn_reflns_limit_k_min -12
_diffrn_reflns_limit_l_max 32
_diffrn_reflns_limit_l_min -31
_diffrn_reflns_number 18974
_diffrn_reflns_theta_full 26.05
_diffrn_reflns_theta_max 26.05
_diffrn_reflns_theta_min 3.48
_diffrn_source 'Enraf Nonius FR590'
_exptl_absorpt_coefficient_mu 0.069
_exptl_absorpt_correction_type none
_exptl_crystal_colour colourless
_exptl_crystal_density_diffrn 1.189
_exptl_crystal_density_method 'not measured'
_exptl_crystal_description prism
_exptl_crystal_F_000 2376
_exptl_crystal_size_max 0.45
_exptl_crystal_size_mid 0.4
_exptl_crystal_size_min 0.3
_refine_diff_density_max 0.359
_refine_diff_density_min -0.233
_refine_diff_density_rms 0.043
_refine_ls_abs_structure_details 'Flack H D (1983), Acta Cryst. A39, 876-881'
_refine_ls_abs_structure_Flack 1(3)
_refine_ls_extinction_method none
_refine_ls_goodness_of_fit_ref 1.005
_refine_ls_hydrogen_treatment constr
_refine_ls_matrix_type full
_refine_ls_number_parameters 766
_refine_ls_number_reflns 5963
_refine_ls_number_restraints 2
_refine_ls_restrained_S_all 1.005
_refine_ls_R_factor_all 0.0732
_refine_ls_R_factor_gt 0.0564
_refine_ls_shift/su_max 0
_refine_ls_shift/su_mean 0
_refine_ls_structure_factor_coef Fsqd
_refine_ls_weighting_details 'calc w=1/[\s^2^(Fo^2^)+(0.0784P)^2^+2.8750P] where P=(Fo^2^+2Fc^2^)/3'
_refine_ls_weighting_scheme calc
_refine_ls_wR_factor_gt 0.1352
_refine_ls_wR_factor_ref 0.1483
_reflns_number_gt 4875
_reflns_number_total 5963
_reflns_threshold_expression >2sigma(I)
_cod_data_source_file b715209d.txt
_cod_data_source_block (5b)-jul306
_cod_original_sg_symbol_H-M 'C c'
_cod_database_code 7151198

loop_
_symmetry_equiv_pos_as_xyz
'x, y, z'
'x, -y, z+1/2'
'x+1/2, y+1/2, z'
'x+1/2, -y+1/2, z+1/2'

loop_
_atom_site_label
_atom_site_type_symbol
_atom_site_fract_x
_atom_site_fract_y
_atom_site_fract_z
_atom_site_U_iso_or_equiv
_atom_site_adp_type
_atom_site_occupancy
_atom_site_symmetry_multiplicity
_atom_site_calc_flag
_atom_site_refinement_flags
_atom_site_disorder_assembly
_atom_site_disorder_group
N1 N 0.23109(17) 0.2671(2) 0.32074(13) 0.0347(7) Uani 1 1 d . . .
N2 N 0.34487(16) 0.3356(2) 0.36825(12) 0.0290(7) Uani 1 1 d . . .
N3 N 0.33818(18) 0.1693(2) 0.33990(14) 0.0368(8) Uani 1 1 d . . .
N4 N 0.35498(18) 0.4273(2) 0.44972(13) 0.0337(7) Uani 1 1 d . . .
N5 N 0.39230(19) 0.5955(2) 0.43780(14) 0.0387(8) Uani 1 1 d . . .
N6 N 0.45250(19) 0.5001(3) 0.51220(13) 0.0383(8) Uani 1 1 d . . .
C1 C 0.3037(2) 0.2565(3) 0.34179(14) 0.0284(8) Uani 1 1 d . . .
C2 C 0.1842(2) 0.1760(3) 0.3058(2) 0.0466(11) Uani 1 1 d . . .
H2A H 0.1646 0.1737 0.2668 0.056 Uiso 1 1 calc R . .
H2B H 0.1417 0.1815 0.3211 0.056 Uiso 1 1 calc R . .
C3 C 0.2253(3) 0.0778(4) 0.3248(2) 0.0574(13) Uani 1 1 d . . .
H3A H 0.2334 0.0706 0.3635 0.069 Uiso 1 1 calc R . .
H3B H 0.1959 0.0186 0.3072 0.069 Uiso 1 1 calc R . .
C4 C 0.2973(2) 0.0803(3) 0.31202(19) 0.0454(11) Uani 1 1 d . . .
H4A H 0.3252 0.0164 0.324 0.054 Uiso 1 1 calc R . .
H4B H 0.2897 0.0871 0.2733 0.054 Uiso 1 1 calc R . .
C5 C 0.4161(2) 0.1621(3) 0.36919(19) 0.0412(10) Uani 1 1 d . . .
H5A H 0.4373 0.0972 0.3606 0.049 Uiso 1 1 calc R . .
H5B H 0.4215 0.1638 0.4078 0.049 Uiso 1 1 calc R . .
C6 C 0.4553(2) 0.2519(3) 0.35325(19) 0.0432(10) Uani 1 1 d . . .
H6A H 0.4521 0.2472 0.315 0.052 Uiso 1 1 calc R . .
H6B H 0.5081 0.2505 0.3733 0.052 Uiso 1 1 calc R . .
C7 C 0.4210(2) 0.3511(3) 0.36412(18) 0.0388(9) Uani 1 1 d . . .
H7A H 0.4517 0.3809 0.3976 0.047 Uiso 1 1 calc R . .
H7B H 0.4202 0.4002 0.3352 0.047 Uiso 1 1 calc R . .
C8 C 0.3128(2) 0.4134(3) 0.39469(16) 0.0347(9) Uani 1 1 d . . .
H8A H 0.2616 0.3937 0.3934 0.042 Uiso 1 1 calc R . .
H8B H 0.3109 0.4792 0.3756 0.042 Uiso 1 1 calc R . .
C9 C 0.3996(2) 0.5077(3) 0.46653(16) 0.0346(9) Uani 1 1 d . . .
C10 C 0.3593(2) 0.3391(3) 0.48520(18) 0.0419(10) Uani 1 1 d . . .
H10A H 0.3324 0.2802 0.4651 0.05 Uiso 1 1 calc R . .
H10B H 0.3361 0.3564 0.5137 0.05 Uiso 1 1 calc R . .
C11 C 0.4388(3) 0.3115(3) 0.50879(18) 0.0476(11) Uani 1 1 d . . .
H11A H 0.462 0.2934 0.4804 0.057 Uiso 1 1 calc R . .
H11B H 0.4426 0.2518 0.5326 0.057 Uiso 1 1 calc R . .
C12 C 0.4778(2) 0.4028(3) 0.53963(17) 0.0459(10) Uani 1 1 d . . .
H12A H 0.4685 0.404 0.575 0.055 Uiso 1 1 calc R . .
H12B H 0.5316 0.3958 0.5449 0.055 Uiso 1 1 calc R . .
C13 C 0.4887(3) 0.5908(4) 0.54295(19) 0.0537(12) Uani 1 1 d . . .
H13A H 0.4778 0.5916 0.5778 0.064 Uiso 1 1 calc R . .
H13B H 0.5429 0.5851 0.5493 0.064 Uiso 1 1 calc R . .
C14 C 0.4630(3) 0.6887(4) 0.51480(19) 0.0532(12) Uani 1 1 d . . .
H14A H 0.5001 0.7432 0.5277 0.064 Uiso 1 1 calc R . .
H14B H 0.4158 0.7104 0.5213 0.064 Uiso 1 1 calc R . .
C15 C 0.4524(3) 0.6705(3) 0.45652(19) 0.0482(11) Uani 1 1 d . . .
H15A H 0.4397 0.7355 0.4368 0.058 Uiso 1 1 calc R . .
H15B H 0.4987 0.6439 0.4504 0.058 Uiso 1 1 calc R . .
C16 C 0.1979(2) 0.3623(3) 0.29403(17) 0.0382(9) Uani 1 1 d . . .
H16A H 0.2306 0.4207 0.3087 0.046 Uiso 1 1 calc R . .
H16B H 0.1498 0.3741 0.3017 0.046 Uiso 1 1 calc R . .
C17 C 0.1861(2) 0.3589(3) 0.23535(15) 0.0324(8) Uani 1 1 d . . .
C18 C 0.2447(2) 0.3522(4) 0.2130(2) 0.0580(13) Uani 1 1 d . . .
H18 H 0.2936 0.3494 0.2358 0.07 Uiso 1 1 calc R . .
C19 C 0.2347(3) 0.3496(4) 0.1594(2) 0.0587(13) Uani 1 1 d . . .
H19 H 0.276 0.3427 0.1455 0.07 Uiso 1 1 calc R . .
C20 C 0.1655(3) 0.3568(4) 0.1260(2) 0.0610(14) Uani 1 1 d . . .
H20 H 0.1584 0.362 0.0888 0.073 Uiso 1 1 calc R . .
C21 C 0.1064(3) 0.3564(6) 0.1467(2) 0.0787(19) Uani 1 1 d . . .
H21 H 0.0577 0.3541 0.1237 0.094 Uiso 1 1 calc R . .
C22 C 0.1168(3) 0.3594(5) 0.20110(18) 0.0594(14) Uani 1 1 d . . .
H22 H 0.075 0.3619 0.2148 0.071 Uiso 1 1 calc R . .
C23 C 0.3194(3) 0.6414(3) 0.41099(17) 0.0427(10) Uani 1 1 d . . .
H23A H 0.318 0.7121 0.4241 0.051 Uiso 1 1 calc R . .
H23B H 0.2804 0.6019 0.421 0.051 Uiso 1 1 calc R . .
C24 C 0.3019(2) 0.6441(3) 0.35088(17) 0.0381(9) Uani 1 1 d . . .
C25 C 0.3550(3) 0.6337(4) 0.32388(18) 0.0466(10) Uani 1 1 d . . .
H25 H 0.4056 0.6298 0.3433 0.056 Uiso 1 1 calc R . .
C26 C 0.3363(3) 0.6290(4) 0.2689(2) 0.0539(12) Uani 1 1 d . . .
H26 H 0.3738 0.6216 0.2512 0.065 Uiso 1 1 calc R . .
C27 C 0.2627(3) 0.6349(4) 0.2399(2) 0.0533(12) Uani 1 1 d . . .
H27 H 0.2493 0.6321 0.2023 0.064 Uiso 1 1 calc R . .
C28 C 0.2095(3) 0.6450(4) 0.2666(2) 0.0518(11) Uani 1 1 d . . .
H28 H 0.1589 0.6483 0.2473 0.062 Uiso 1 1 calc R . .
C29 C 0.2290(3) 0.6503(3) 0.32094(19) 0.0461(11) Uani 1 1 d . . .
H29 H 0.1914 0.6585 0.3385 0.055 Uiso 1 1 calc R . .
B1 B 0.0368(2) 0.9486(3) 0.20965(18) 0.0343(10) Uani 1 1 d . A 1
B2 B 0.5795(2) 0.9513(3) 0.45154(19) 0.0329(9) Uani 1 1 d . B 1
C30 C -0.0256(2) 1.0355(3) 0.18228(15) 0.0342(8) Uani 1 1 d . A 1
C31 C -0.0118(2) 1.1407(3) 0.18900(17) 0.0383(9) Uani 1 1 d . A 1
H31 H 0.0352 1.1621 0.2103 0.046 Uiso 1 1 calc R A 1
C32 C -0.0633(3) 1.2151(3) 0.16610(18) 0.0454(10) Uani 1 1 d . A 1
H32 H -0.0507 1.2855 0.1712 0.054 Uiso 1 1 calc R A 1
C33 C -0.1330(2) 1.1869(4) 0.13579(18) 0.0460(11) Uani 1 1 d . A 1
H33 H -0.1687 1.2376 0.1205 0.055 Uiso 1 1 calc R A 1
C34 C -0.1498(2) 1.0852(4) 0.12812(17) 0.0428(10) Uani 1 1 d . A 1
H34 H -0.1975 1.0648 0.1077 0.051 Uiso 1 1 calc R A 1
C35 C -0.0969(2) 1.0114(3) 0.15024(17) 0.0396(9) Uani 1 1 d . A 1
H35 H -0.1094 0.9413 0.1434 0.047 Uiso 1 1 calc R A 1
C36 C 0.0047(2) 0.8330(3) 0.19108(15) 0.0321(8) Uani 1 1 d . A 1
C37 C -0.0548(2) 0.7938(3) 0.20756(17) 0.0400(9) Uani 1 1 d . A 1
H37 H -0.0744 0.8339 0.2307 0.048 Uiso 1 1 calc R A 1
C38 C -0.0866(2) 0.6991(3) 0.19159(18) 0.0447(10) Uani 1 1 d . A 1
H38 H -0.1273 0.6761 0.2034 0.054 Uiso 1 1 calc R A 1
C39 C -0.0587(3) 0.6386(3) 0.15851(19) 0.0485(11) Uani 1 1 d . A 1
H39 H -0.0797 0.5735 0.1476 0.058 Uiso 1 1 calc R A 1
C40 C -0.0005(3) 0.6735(3) 0.14154(19) 0.0483(11) Uani 1 1 d . A 1
H40 H 0.0186 0.6322 0.1186 0.058 Uiso 1 1 calc R A 1
C41 C 0.0310(2) 0.7681(3) 0.15740(17) 0.0383(9) Uani 1 1 d . A 1
H41 H 0.0716 0.7899 0.1452 0.046 Uiso 1 1 calc R A 1
C42 C 0.0549(2) 0.9528(3) 0.27522(16) 0.0318(8) Uani 1 1 d . A 1
C43 C 0.0365(2) 1.0339(3) 0.30372(16) 0.0338(8) Uani 1 1 d . A 1
H43 H 0.0074 1.0881 0.2847 0.041 Uiso 1 1 calc R A 1
C44 C 0.0590(2) 1.0387(3) 0.35898(17) 0.0394(9) Uani 1 1 d . A 1
H44 H 0.0457 1.0961 0.3766 0.047 Uiso 1 1 calc R A 1
C45 C 0.1003(2) 0.9609(3) 0.38817(17) 0.0436(10) Uani 1 1 d . A 1
H45 H 0.1172 0.9652 0.4257 0.052 Uiso 1 1 calc R A 1
C46 C 0.1166(2) 0.8760(3) 0.36144(17) 0.0436(10) Uani 1 1 d . A 1
H46 H 0.1435 0.8203 0.3808 0.052 Uiso 1 1 calc R A 1
C47 C 0.0934(2) 0.8726(3) 0.30652(17) 0.0388(9) Uani 1 1 d . A 1
H47 H 0.1042 0.813 0.2892 0.047 Uiso 1 1 calc R A 1
C48 C 0.1154(2) 0.9678(3) 0.19338(16) 0.0349(9) Uani 1 1 d . A 1
C49 C 0.1263(2) 1.0450(3) 0.15967(18) 0.0427(10) Uani 1 1 d . A 1
H49 H 0.0875 1.0925 0.1462 0.051 Uiso 1 1 calc R A 1
C50 C 0.1923(3) 1.0555(4) 0.1448(2) 0.0538(12) Uani 1 1 d . A 1
H50 H 0.197 1.109 0.1214 0.065 Uiso 1 1 calc R A 1
C51 C 0.2499(2) 0.9890(4) 0.1639(2) 0.0556(13) Uani 1 1 d . A 1
H51 H 0.2947 0.9961 0.1543 0.067 Uiso 1 1 calc R A 1
C52 C 0.2410(2) 0.9111(4) 0.1976(2) 0.0505(12) Uani 1 1 d . A 1
H52 H 0.28 0.864 0.2113 0.061 Uiso 1 1 calc R A 1
C53 C 0.1754(2) 0.9024(3) 0.2111(2) 0.0464(11) Uani 1 1 d . A 1
H53 H 0.1709 0.8481 0.2341 0.056 Uiso 1 1 calc R A 1
C54 C 0.5579(2) 0.9493(3) 0.38678(16) 0.0334(8) Uani 1 1 d . B 1
C55 C 0.5676(2) 1.0327(3) 0.35576(16) 0.0350(9) Uani 1 1 d . B 1
H55 H 0.5969 1.0886 0.3728 0.042 Uiso 1 1 calc R B 1
C56 C 0.5362(2) 1.0376(3) 0.30099(17) 0.0425(10) Uani 1 1 d . B 1
H56 H 0.5433 1.0967 0.2819 0.051 Uiso 1 1 calc R B 1
C57 C 0.4948(2) 0.9566(4) 0.27457(19) 0.0459(10) Uani 1 1 d . B 1
H57 H 0.4721 0.9604 0.2375 0.055 Uiso 1 1 calc R B 1
C58 C 0.4871(2) 0.8702(4) 0.30272(18) 0.0477(11) Uani 1 1 d . B 1
H58 H 0.4603 0.8129 0.285 0.057 Uiso 1 1 calc R B 1
C59 C 0.5188(2) 0.8674(3) 0.35745(18) 0.0417(10) Uani 1 1 d . B 1
H59 H 0.5135 0.8066 0.3759 0.05 Uiso 1 1 calc R B 1
C60 C 0.6371(2) 1.0468(3) 0.47554(15) 0.0353(9) Uani 1 1 d . B 1
C61 C 0.6138(3) 1.1488(3) 0.47151(17) 0.0433(10) Uani 1 1 d . B 1
H61 H 0.5632 1.1629 0.4549 0.052 Uiso 1 1 calc R B 1
C62 C 0.6605(3) 1.2307(3) 0.49039(18) 0.0493(12) Uani 1 1 d . B 1
H62 H 0.6421 1.2987 0.486 0.059 Uiso 1 1 calc R B 1
C63 C 0.7346(3) 1.2122(4) 0.5158(2) 0.0533(12) Uani 1 1 d . B 1
H63 H 0.7673 1.2675 0.5288 0.064 Uiso 1 1 calc R B 1
C64 C 0.7594(2) 1.1135(4) 0.52175(18) 0.0458(11) Uani 1 1 d . B 1
H64 H 0.8095 1.0999 0.5398 0.055 Uiso 1 1 calc R B 1
C65 C 0.7123(2) 1.0334(3) 0.50166(17) 0.0392(9) Uani 1 1 d . B 1
H65 H 0.7316 0.9658 0.5057 0.047 Uiso 1 1 calc R B 1
C66 C 0.6205(2) 0.8435(3) 0.47758(17) 0.0342(9) Uani 1 1 d . B 1
C67 C 0.6316(2) 0.8206(3) 0.53154(18) 0.0408(9) Uani 1 1 d . B 1
H67 H 0.6132 0.8667 0.5529 0.049 Uiso 1 1 calc R B 1
C68 C 0.6684(2) 0.7331(4) 0.5548(2) 0.0506(12) Uani 1 1 d . B 1
H68 H 0.674 0.7203 0.5913 0.061 Uiso 1 1 calc R B 1
C69 C 0.6970(2) 0.6647(3) 0.5257(2) 0.0511(12) Uani 1 1 d . B 1
H69 H 0.7224 0.6051 0.5417 0.061 Uiso 1 1 calc R B 1
C70 C 0.6878(3) 0.6850(3) 0.4727(2) 0.0506(12) Uani 1 1 d . B 1
H70 H 0.7066 0.6384 0.4518 0.061 Uiso 1 1 calc R B 1
C71 C 0.6515(2) 0.7726(3) 0.44965(18) 0.0409(10) Uani 1 1 d . B 1
H71 H 0.6475 0.7853 0.4133 0.049 Uiso 1 1 calc R B 1
C72 C 0.5023(2) 0.9676(3) 0.46986(16) 0.0353(9) Uani 1 1 d . B 1
C73 C 0.5042(2) 1.0111(3) 0.51948(18) 0.0434(10) Uani 1 1 d . B 1
H73 H 0.5504 1.0326 0.542 0.052 Uiso 1 1 calc R B 1
C74 C 0.4409(3) 1.0238(4) 0.5367(2) 0.0568(13) Uani 1 1 d . B 1
H74 H 0.4445 1.0534 0.5704 0.068 Uiso 1 1 calc R B 1
C75 C 0.3722(3) 0.9931(4) 0.5045(3) 0.0619(14) Uani 1 1 d . B 1
H75 H 0.3288 1.0012 0.516 0.074 Uiso 1 1 calc R B 1
C76 C 0.3687(3) 0.9509(4) 0.4560(2) 0.0562(13) Uani 1 1 d . B 1
H76 H 0.3223 0.9297 0.4336 0.067 Uiso 1 1 calc R B 1
C77 C 0.4321(2) 0.9387(3) 0.43917(19) 0.0419(10) Uani 1 1 d . B 1
H77 H 0.4275 0.9094 0.4053 0.05 Uiso 1 1 calc R B 1

loop_
_atom_site_aniso_label
_atom_site_aniso_U_11
_atom_site_aniso_U_22
_atom_site_aniso_U_33
_atom_site_aniso_U_23
_atom_site_aniso_U_13
_atom_site_aniso_U_12
N1 0.0311(17) 0.0331(17) 0.0353(18) 0.0006(14) 0.0013(14) -0.0054(13)
N2 0.0272(15) 0.0248(15) 0.0334(17) -0.0015(13) 0.0053(13) -0.0046(12)
N3 0.0375(17) 0.0257(16) 0.047(2) -0.0033(14) 0.0105(15) -0.0003(13)
N4 0.0435(18) 0.0281(15) 0.0277(17) 0.0005(13) 0.0069(14) -0.0030(14)
N5 0.050(2) 0.0315(17) 0.0366(19) -0.0026(14) 0.0163(16) -0.0070(15)
N6 0.046(2) 0.0391(18) 0.0295(17) -0.0081(14) 0.0087(15) -0.0109(15)
C1 0.0327(19) 0.0242(17) 0.030(2) 0.0015(14) 0.0110(16) -0.0038(15)
C2 0.037(2) 0.042(2) 0.055(3) 0.000(2) 0.002(2) -0.0094(18)
C3 0.052(3) 0.047(3) 0.070(3) -0.008(2) 0.010(3) -0.018(2)
C4 0.051(3) 0.0261(19) 0.056(3) -0.0127(18) 0.010(2) -0.0074(18)
C5 0.030(2) 0.033(2) 0.059(3) 0.0045(19) 0.010(2) 0.0019(16)
C6 0.035(2) 0.045(2) 0.053(3) 0.003(2) 0.017(2) 0.0016(18)
C7 0.034(2) 0.038(2) 0.046(3) -0.0016(18) 0.0142(19) -0.0143(17)
C8 0.039(2) 0.0259(18) 0.035(2) -0.0017(16) 0.0036(17) 0.0011(15)
C9 0.041(2) 0.034(2) 0.032(2) -0.0072(16) 0.0146(18) -0.0062(16)
C10 0.053(3) 0.032(2) 0.038(2) 0.0055(17) 0.008(2) -0.0051(18)
C11 0.057(3) 0.041(2) 0.040(3) 0.0063(19) 0.007(2) 0.008(2)
C12 0.044(2) 0.056(3) 0.037(2) -0.002(2) 0.0094(19) 0.003(2)
C13 0.062(3) 0.056(3) 0.042(3) -0.019(2) 0.013(2) -0.026(2)
C14 0.062(3) 0.052(3) 0.049(3) -0.021(2) 0.021(2) -0.028(2)
C15 0.061(3) 0.040(2) 0.049(3) -0.006(2) 0.024(2) -0.017(2)
C16 0.037(2) 0.035(2) 0.037(2) -0.0013(17) 0.0013(18) 0.0063(17)
C17 0.032(2) 0.0308(19) 0.031(2) 0.0019(15) 0.0047(17) -0.0003(15)
C18 0.030(2) 0.091(4) 0.053(3) 0.008(3) 0.010(2) -0.001(2)
C19 0.047(3) 0.085(4) 0.052(3) 0.007(3) 0.026(2) 0.001(2)
C20 0.058(3) 0.092(4) 0.038(3) 0.010(3) 0.022(2) 0.012(3)
C21 0.042(3) 0.150(6) 0.039(3) 0.008(3) 0.003(2) 0.011(3)
C22 0.039(2) 0.106(4) 0.035(3) 0.008(3) 0.013(2) 0.017(3)
C23 0.061(3) 0.030(2) 0.044(3) 0.0024(17) 0.026(2) 0.0062(18)
C24 0.047(2) 0.0263(19) 0.043(2) 0.0073(17) 0.015(2) 0.0042(17)
C25 0.044(2) 0.059(3) 0.040(2) 0.004(2) 0.016(2) 0.008(2)
C26 0.051(3) 0.068(3) 0.049(3) 0.005(2) 0.026(2) 0.005(2)
C27 0.058(3) 0.062(3) 0.041(3) 0.009(2) 0.014(2) 0.008(2)
C28 0.045(3) 0.055(3) 0.054(3) 0.012(2) 0.012(2) 0.008(2)
C29 0.050(3) 0.039(2) 0.055(3) 0.007(2) 0.025(2) 0.0110(19)
B1 0.035(2) 0.035(2) 0.034(2) 0.0001(19) 0.0111(19) -0.0046(18)
B2 0.033(2) 0.028(2) 0.036(2) 0.0026(18) 0.0083(19) -0.0009(17)
C30 0.0322(19) 0.040(2) 0.030(2) 0.0015(17) 0.0085(17) 0.0002(17)
C31 0.034(2) 0.043(2) 0.035(2) 0.0007(18) 0.0060(18) 0.0030(17)
C32 0.052(3) 0.038(2) 0.046(3) -0.0008(19) 0.012(2) 0.000(2)
C33 0.041(2) 0.056(3) 0.039(2) 0.008(2) 0.007(2) 0.015(2)
C34 0.028(2) 0.059(3) 0.037(2) 0.002(2) 0.0038(17) 0.0054(18)
C35 0.035(2) 0.044(2) 0.039(2) -0.0021(18) 0.0096(18) -0.0022(17)
C36 0.032(2) 0.0332(19) 0.027(2) 0.0026(16) 0.0020(16) 0.0003(15)
C37 0.039(2) 0.044(2) 0.039(2) 0.0015(18) 0.0129(19) -0.0055(18)
C38 0.043(2) 0.046(2) 0.047(3) 0.003(2) 0.015(2) -0.0113(19)
C39 0.057(3) 0.035(2) 0.054(3) -0.004(2) 0.015(2) -0.017(2)
C40 0.063(3) 0.039(2) 0.047(3) -0.006(2) 0.022(2) -0.005(2)
C41 0.040(2) 0.038(2) 0.040(2) 0.0031(18) 0.0168(19) -0.0025(17)
C42 0.0264(18) 0.034(2) 0.034(2) -0.0002(16) 0.0056(16) -0.0093(15)
C43 0.0258(18) 0.038(2) 0.038(2) -0.0010(17) 0.0100(17) -0.0024(16)
C44 0.037(2) 0.045(2) 0.039(2) -0.0086(19) 0.0152(18) -0.0104(18)
C45 0.049(2) 0.053(3) 0.027(2) -0.0026(19) 0.0068(18) -0.017(2)
C46 0.049(3) 0.041(2) 0.037(2) 0.0061(19) 0.005(2) -0.0075(19)
C47 0.042(2) 0.032(2) 0.040(2) -0.0015(17) 0.0079(19) -0.0070(17)
C48 0.037(2) 0.034(2) 0.034(2) -0.0016(17) 0.0104(17) -0.0084(16)
C49 0.038(2) 0.041(2) 0.048(3) 0.0025(19) 0.010(2) -0.0065(18)
C50 0.057(3) 0.053(3) 0.058(3) 0.004(2) 0.027(2) -0.014(2)
C51 0.036(2) 0.059(3) 0.079(4) -0.014(3) 0.029(2) -0.013(2)
C52 0.034(2) 0.045(3) 0.073(3) -0.002(2) 0.017(2) -0.0012(19)
C53 0.039(2) 0.041(2) 0.061(3) 0.006(2) 0.016(2) -0.0033(19)
C54 0.0288(18) 0.034(2) 0.040(2) -0.0017(17) 0.0130(17) -0.0001(16)
C55 0.036(2) 0.037(2) 0.035(2) 0.0023(17) 0.0146(18) 0.0048(17)
C56 0.048(2) 0.045(2) 0.041(2) 0.0052(19) 0.022(2) 0.013(2)
C57 0.043(2) 0.057(3) 0.037(2) -0.001(2) 0.0091(19) 0.008(2)
C58 0.047(3) 0.053(3) 0.039(3) -0.006(2) 0.005(2) -0.004(2)
C59 0.044(2) 0.038(2) 0.045(3) 0.0005(19) 0.015(2) -0.0072(18)
C60 0.046(2) 0.036(2) 0.028(2) 0.0025(16) 0.0159(18) -0.0029(17)
C61 0.056(3) 0.038(2) 0.035(2) 0.0029(18) 0.010(2) 0.0004(19)
C62 0.073(3) 0.030(2) 0.045(3) 0.0063(18) 0.016(2) -0.005(2)
C63 0.070(3) 0.050(3) 0.044(3) -0.005(2) 0.024(2) -0.026(2)
C64 0.045(2) 0.056(3) 0.039(2) -0.005(2) 0.016(2) -0.019(2)
C65 0.036(2) 0.044(2) 0.041(2) -0.0005(18) 0.0159(19) -0.0002(17)
C66 0.0301(19) 0.031(2) 0.041(2) 0.0014(16) 0.0093(17) -0.0035(15)
C67 0.038(2) 0.045(2) 0.041(2) 0.0050(19) 0.0133(19) 0.0031(17)
C68 0.039(2) 0.055(3) 0.056(3) 0.023(2) 0.011(2) 0.002(2)
C69 0.040(2) 0.038(2) 0.075(4) 0.010(2) 0.014(2) 0.0087(18)
C70 0.047(3) 0.033(2) 0.072(4) -0.005(2) 0.017(2) 0.0012(19)
C71 0.040(2) 0.036(2) 0.045(3) -0.0049(18) 0.009(2) -0.0008(17)
C72 0.036(2) 0.0289(19) 0.041(2) 0.0087(16) 0.0104(18) 0.0030(16)
C73 0.048(2) 0.042(2) 0.045(2) 0.0002(19) 0.019(2) 0.0060(19)
C74 0.072(3) 0.045(3) 0.067(3) 0.007(2) 0.042(3) 0.012(2)
C75 0.050(3) 0.057(3) 0.092(4) 0.018(3) 0.042(3) 0.013(2)
C76 0.039(2) 0.045(3) 0.087(4) 0.018(3) 0.021(3) 0.004(2)
C77 0.036(2) 0.038(2) 0.053(3) 0.0112(19) 0.013(2) 0.0043(17)

loop_
_atom_type_symbol
_atom_type_description
_atom_type_scat_dispersion_real
_atom_type_scat_dispersion_imag
_atom_type_scat_source
C C 0.0033 0.0016 'International Tables Vol C Tables 4.2.6.8 and 6.1.1.4'
H H 0 0 'International Tables Vol C Tables 4.2.6.8 and 6.1.1.4'
N N 0.0061 0.0033 'International Tables Vol C Tables 4.2.6.8 and 6.1.1.4'
B B 0.0013 0.0007 'International Tables Vol C Tables 4.2.6.8 and 6.1.1.4'

loop_
_geom_angle_atom_site_label_1
_geom_angle_atom_site_label_2
_geom_angle_atom_site_label_3
_geom_angle
_geom_angle_site_symmetry_1
_geom_angle_site_symmetry_3
_geom_angle_publ_flag
C1 N1 C2 120.0(3) . . ?
C1 N1 C16 122.4(3) . . ?
C2 N1 C16 114.2(3) . . ?
C1 N2 C8 121.5(3) . . ?
C1 N2 C7 119.6(3) . . ?
C8 N2 C7 118.4(3) . . ?
C1 N3 C5 118.0(3) . . ?
C1 N3 C4 120.4(3) . . ?
C5 N3 C4 121.5(3) . . ?
C9 N4 C8 123.0(3) . . ?
C9 N4 C10 119.0(3) . . ?
C8 N4 C10 116.9(3) . . ?
C9 N5 C15 115.1(3) . . ?
C9 N5 C23 122.9(3) . . ?
C15 N5 C23 114.5(3) . . ?
C9 N6 C12 124.3(3) . . ?
C9 N6 C13 123.0(4) . . ?
C12 N6 C13 112.5(3) . . ?
N3 C1 N1 122.2(3) . . ?
N3 C1 N2 117.2(3) . . ?
N1 C1 N2 120.5(3) . . ?
N1 C2 C3 112.6(3) . . ?
N1 C2 H2A 109.1 . . ?
C3 C2 H2A 109.1 . . ?
N1 C2 H2B 109.1 . . ?
C3 C2 H2B 109.1 . . ?
H2A C2 H2B 107.8 . . ?
C4 C3 C2 109.0(4) . . ?
C4 C3 H3A 109.9 . . ?
C2 C3 H3A 109.9 . . ?
C4 C3 H3B 109.9 . . ?
C2 C3 H3B 109.9 . . ?
H3A C3 H3B 108.3 . . ?
N3 C4 C3 106.8(4) . . ?
N3 C4 H4A 110.4 . . ?
C3 C4 H4A 110.4 . . ?
N3 C4 H4B 110.4 . . ?
C3 C4 H4B 110.4 . . ?
H4A C4 H4B 108.6 . . ?
N3 C5 C6 107.6(3) . . ?
N3 C5 H5A 110.2 . . ?
C6 C5 H5A 110.2 . . ?
N3 C5 H5B 110.2 . . ?
C6 C5 H5B 110.2 . . ?
H5A C5 H5B 108.5 . . ?
C5 C6 C7 110.5(3) . . ?
C5 C6 H6A 109.6 . . ?
C7 C6 H6A 109.6 . . ?
C5 C6 H6B 109.6 . . ?
C7 C6 H6B 109.6 . . ?
H6A C6 H6B 108.1 . . ?
N2 C7 C6 111.6(3) . . ?
N2 C7 H7A 109.3 . . ?
C6 C7 H7A 109.3 . . ?
N2 C7 H7B 109.3 . . ?
C6 C7 H7B 109.3 . . ?
H7A C7 H7B 108 . . ?
N2 C8 N4 112.1(3) . . ?
N2 C8 H8A 109.2 . . ?
N4 C8 H8A 109.2 . . ?
N2 C8 H8B 109.2 . . ?
N4 C8 H8B 109.2 . . ?
H8A C8 H8B 107.9 . . ?
N6 C9 N4 118.8(3) . . ?
N6 C9 N5 119.9(3) . . ?
N4 C9 N5 121.3(4) . . ?
N4 C10 C11 109.0(4) . . ?
N4 C10 H10A 109.9 . . ?
C11 C10 H10A 109.9 . . ?
N4 C10 H10B 109.9 . . ?
C11 C10 H10B 109.9 . . ?
H10A C10 H10B 108.3 . . ?
C10 C11 C12 108.3(4) . . ?
C10 C11 H11A 110 . . ?
C12 C11 H11A 110 . . ?
C10 C11 H11B 110 . . ?
C12 C11 H11B 110 . . ?
H11A C11 H11B 108.4 . . ?
N6 C12 C11 112.0(3) . . ?
N6 C12 H12A 109.2 . . ?
C11 C12 H12A 109.2 . . ?
N6 C12 H12B 109.2 . . ?
C11 C12 H12B 109.2 . . ?
H12A C12 H12B 107.9 . . ?
C14 C13 N6 112.1(4) . . ?
C14 C13 H13A 109.2 . . ?
N6 C13 H13A 109.2 . . ?
C14 C13 H13B 109.2 . . ?
N6 C13 H13B 109.2 . . ?
H13A C13 H13B 107.9 . . ?
C13 C14 C15 107.6(4) . . ?
C13 C14 H14A 110.2 . . ?
C15 C14 H14A 110.2 . . ?
C13 C14 H14B 110.2 . . ?
C15 C14 H14B 110.2 . . ?
H14A C14 H14B 108.5 . . ?
N5 C15 C14 108.6(3) . . ?
N5 C15 H15A 110 . . ?
C14 C15 H15A 110 . . ?
N5 C15 H15B 110 . . ?
C14 C15 H15B 110 . . ?
H15A C15 H15B 108.3 . . ?
N1 C16 C17 112.7(3) . . ?
N1 C16 H16A 109 . . ?
C17 C16 H16A 109 . . ?
N1 C16 H16B 109 . . ?
C17 C16 H16B 109 . . ?
H16A C16 H16B 107.8 . . ?
C22 C17 C18 116.7(4) . . ?
C22 C17 C16 121.5(4) . . ?
C18 C17 C16 121.7(4) . . ?
C19 C18 C17 122.2(4) . . ?
C19 C18 H18 118.9 . . ?
C17 C18 H18 118.9 . . ?
C20 C19 C18 120.0(4) . . ?
C20 C19 H19 120 . . ?
C18 C19 H19 120 . . ?
C19 C20 C21 119.0(5) . . ?
C19 C20 H20 120.5 . . ?
C21 C20 H20 120.5 . . ?
C20 C21 C22 120.6(5) . . ?
C20 C21 H21 119.7 . . ?
C22 C21 H21 119.7 . . ?
C17 C22 C21 121.2(4) . . ?
C17 C22 H22 119.4 . . ?
C21 C22 H22 119.4 . . ?
N5 C23 C24 114.2(3) . . ?
N5 C23 H23A 108.7 . . ?
C24 C23 H23A 108.7 . . ?
N5 C23 H23B 108.7 . . ?
C24 C23 H23B 108.7 . . ?
H23A C23 H23B 107.6 . . ?
C25 C24 C29 117.3(4) . . ?
C25 C24 C23 123.2(4) . . ?
C29 C24 C23 119.3(4) . . ?
C24 C25 C26 121.5(4) . . ?
C24 C25 H25 119.2 . . ?
C26 C25 H25 119.2 . . ?
C25 C26 C27 119.9(4) . . ?
C25 C26 H26 120 . . ?
C27 C26 H26 120 . . ?
C28 C27 C26 118.8(5) . . ?
C28 C27 H27 120.6 . . ?
C26 C27 H27 120.6 . . ?
C29 C28 C27 120.6(4) . . ?
C29 C28 H28 119.7 . . ?
C27 C28 H28 119.7 . . ?
C28 C29 C24 121.9(4) . . ?
C28 C29 H29 119.1 . . ?
C24 C29 H29 119.1 . . ?
C36 B1 C30 110.0(3) . . ?
C36 B1 C42 106.9(3) . . ?
C30 B1 C42 110.3(3) . . ?
C36 B1 C48 109.9(3) . . ?
C30 B1 C48 111.2(3) . . ?
C42 B1 C48 108.4(3) . . ?
C54 B2 C60 111.0(3) . . ?
C54 B2 C66 111.6(3) . . ?
C60 B2 C66 107.5(3) . . ?
C54 B2 C72 108.3(3) . . ?
C60 B2 C72 109.0(3) . . ?
C66 B2 C72 109.5(3) . . ?
C31 C30 C35 114.1(4) . . ?
C31 C30 B1 122.3(3) . . ?
C35 C30 B1 123.6(3) . . ?
C32 C31 C30 123.3(4) . . ?
C32 C31 H31 118.4 . . ?
C30 C31 H31 118.4 . . ?
C33 C32 C31 120.1(4) . . ?
C33 C32 H32 120 . . ?
C31 C32 H32 120 . . ?
C34 C33 C32 119.1(4) . . ?
C34 C33 H33 120.4 . . ?
C32 C33 H33 120.4 . . ?
C33 C34 C35 120.1(4) . . ?
C33 C34 H34 120 . . ?
C35 C34 H34 120 . . ?
C34 C35 C30 123.2(4) . . ?
C34 C35 H35 118.4 . . ?
C30 C35 H35 118.4 . . ?
C37 C36 C41 114.8(3) . . ?
C37 C36 B1 120.1(3) . . ?
C41 C36 B1 125.0(3) . . ?
C38 C37 C36 123.1(4) . . ?
C38 C37 H37 118.4 . . ?
C36 C37 H37 118.4 . . ?
C39 C38 C37 119.6(4) . . ?
C39 C38 H38 120.2 . . ?
C37 C38 H38 120.2 . . ?
C40 C39 C38 119.4(4) . . ?
C40 C39 H39 120.3 . . ?
C38 C39 H39 120.3 . . ?
C39 C40 C41 120.9(4) . . ?
C39 C40 H40 119.5 . . ?
C41 C40 H40 119.5 . . ?
C40 C41 C36 122.2(4) . . ?
C40 C41 H41 118.9 . . ?
C36 C41 H41 118.9 . . ?
C43 C42 C47 114.7(4) . . ?
C43 C42 B1 124.8(3) . . ?
C47 C42 B1 120.5(3) . . ?
C42 C43 C44 122.8(4) . . ?
C42 C43 H43 118.6 . . ?
C44 C43 H43 118.6 . . ?
C45 C44 C43 120.6(4) . . ?
C45 C44 H44 119.7 . . ?
C43 C44 H44 119.7 . . ?
C44 C45 C46 118.5(4) . . ?
C44 C45 H45 120.8 . . ?
C46 C45 H45 120.8 . . ?
C47 C46 C45 119.9(4) . . ?
C47 C46 H46 120 . . ?
C45 C46 H46 120 . . ?
C46 C47 C42 123.3(4) . . ?
C46 C47 H47 118.4 . . ?
C42 C47 H47 118.4 . . ?
C53 C48 C49 114.3(4) . . ?
C53 C48 B1 121.2(3) . . ?
C49 C48 B1 124.5(4) . . ?
C48 C49 C50 122.7(4) . . ?
C48 C49 H49 118.6 . . ?
C50 C49 H49 118.6 . . ?
C51 C50 C49 120.4(4) . . ?
C51 C50 H50 119.8 . . ?
C49 C50 H50 119.8 . . ?
C50 C51 C52 118.5(4) . . ?
C50 C51 H51 120.8 . . ?
C52 C51 H51 120.8 . . ?
C53 C52 C51 119.8(4) . . ?
C53 C52 H52 120.1 . . ?
C51 C52 H52 120.1 . . ?
C52 C53 C48 124.4(4) . . ?
C52 C53 H53 117.8 . . ?
C48 C53 H53 117.8 . . ?
C55 C54 C59 114.0(4) . . ?
C55 C54 B2 123.7(3) . . ?
C59 C54 B2 121.8(3) . . ?
C56 C55 C54 123.1(4) . . ?
C56 C55 H55 118.4 . . ?
C54 C55 H55 118.4 . . ?
C57 C56 C55 120.2(4) . . ?
C57 C56 H56 119.9 . . ?
C55 C56 H56 119.9 . . ?
C58 C57 C56 119.1(4) . . ?
C58 C57 H57 120.5 . . ?
C56 C57 H57 120.5 . . ?
C57 C58 C59 119.6(4) . . ?
C57 C58 H58 120.2 . . ?
C59 C58 H58 120.2 . . ?
C58 C59 C54 123.8(4) . . ?
C58 C59 H59 118.1 . . ?
C54 C59 H59 118.1 . . ?
C61 C60 C65 114.1(4) . . ?
C61 C60 B2 122.0(4) . . ?
C65 C60 B2 123.9(4) . . ?
C62 C61 C60 123.6(4) . . ?
C62 C61 H61 118.2 . . ?
C60 C61 H61 118.2 . . ?
C61 C62 C63 119.5(4) . . ?
C61 C62 H62 120.3 . . ?
C63 C62 H62 120.3 . . ?
C64 C63 C62 119.0(4) . . ?
C64 C63 H63 120.5 . . ?
C62 C63 H63 120.5 . . ?
C63 C64 C65 120.5(4) . . ?
C63 C64 H64 119.7 . . ?
C65 C64 H64 119.7 . . ?
C64 C65 C60 123.3(4) . . ?
C64 C65 H65 118.4 . . ?
C60 C65 H65 118.4 . . ?
C71 C66 C67 114.7(4) . . ?
C71 C66 B2 123.9(4) . . ?
C67 C66 B2 121.3(3) . . ?
C68 C67 C66 122.4(4) . . ?
C68 C67 H67 118.8 . . ?
C66 C67 H67 118.8 . . ?
C69 C68 C67 121.0(5) . . ?
C69 C68 H68 119.5 . . ?
C67 C68 H68 119.5 . . ?
C68 C69 C70 118.3(4) . . ?
C68 C69 H69 120.9 . . ?
C70 C69 H69 120.9 . . ?
C69 C70 C71 120.7(4) . . ?
C69 C70 H70 119.7 . . ?
C71 C70 H70 119.7 . . ?
C70 C71 C66 122.9(4) . . ?
C70 C71 H71 118.5 . . ?
C66 C71 H71 118.5 . . ?
C77 C72 C73 114.9(4) . . ?
C77 C72 B2 124.1(4) . . ?
C73 C72 B2 120.9(4) . . ?
C74 C73 C72 122.5(4) . . ?
C74 C73 H73 118.7 . . ?
C72 C73 H73 118.7 . . ?
C73 C74 C75 120.2(5) . . ?
C73 C74 H74 119.9 . . ?
C75 C74 H74 119.9 . . ?
C76 C75 C74 118.6(4) . . ?
C76 C75 H75 120.7 . . ?
C74 C75 H75 120.7 . . ?
C75 C76 C77 120.8(5) . . ?
C75 C76 H76 119.6 . . ?
C77 C76 H76 119.6 . . ?
C76 C77 C72 123.0(5) . . ?
C76 C77 H77 118.5 . . ?
C72 C77 H77 118.5 . . ?

loop_
_geom_bond_atom_site_label_1
_geom_bond_atom_site_label_2
_geom_bond_distance
_geom_bond_site_symmetry_2
_geom_bond_publ_flag
N1 C1 1.334(5) . ?
N1 C2 1.469(5) . ?
N1 C16 1.481(5) . ?
N2 C1 1.363(5) . ?
N2 C8 1.452(5) . ?
N2 C7 1.481(5) . ?
N3 C1 1.319(5) . ?
N3 C5 1.461(5) . ?
N3 C4 1.474(5) . ?
N4 C9 1.343(5) . ?
N4 C8 1.457(5) . ?
N4 C10 1.469(5) . ?
N5 C9 1.359(5) . ?
N5 C15 1.476(5) . ?
N5 C23 1.486(6) . ?
N6 C9 1.336(5) . ?
N6 C12 1.474(5) . ?
N6 C13 1.490(5) . ?
C2 C3 1.510(7) . ?
C2 H2A 0.99 . ?
C2 H2B 0.99 . ?
C3 C4 1.483(7) . ?
C3 H3A 0.99 . ?
C3 H3B 0.99 . ?
C4 H4A 0.99 . ?
C4 H4B 0.99 . ?
C5 C6 1.505(6) . ?
C5 H5A 0.99 . ?
C5 H5B 0.99 . ?
C6 C7 1.509(6) . ?
C6 H6A 0.99 . ?
C6 H6B 0.99 . ?
C7 H7A 0.99 . ?
C7 H7B 0.99 . ?
C8 H8A 0.99 . ?
C8 H8B 0.99 . ?
C10 C11 1.499(6) . ?
C10 H10A 0.99 . ?
C10 H10B 0.99 . ?
C11 C12 1.514(6) . ?
C11 H11A 0.99 . ?
C11 H11B 0.99 . ?
C12 H12A 0.99 . ?
C12 H12B 0.99 . ?
C13 C14 1.490(7) . ?
C13 H13A 0.99 . ?
C13 H13B 0.99 . ?
C14 C15 1.506(6) . ?
C14 H14A 0.99 . ?
C14 H14B 0.99 . ?
C15 H15A 0.99 . ?
C15 H15B 0.99 . ?
C16 C17 1.495(5) . ?
C16 H16A 0.99 . ?
C16 H16B 0.99 . ?
C17 C22 1.367(6) . ?
C17 C18 1.386(6) . ?
C18 C19 1.368(7) . ?
C18 H18 0.95 . ?
C19 C20 1.360(7) . ?
C19 H19 0.95 . ?
C20 C21 1.364(7) . ?
C20 H20 0.95 . ?
C21 C22 1.387(7) . ?
C21 H21 0.95 . ?
C22 H22 0.95 . ?
C23 C24 1.521(6) . ?
C23 H23A 0.99 . ?
C23 H23B 0.99 . ?
C24 C25 1.380(6) . ?
C24 C29 1.385(6) . ?
C25 C26 1.389(7) . ?
C25 H25 0.95 . ?
C26 C27 1.389(7) . ?
C26 H26 0.95 . ?
C27 C28 1.376(7) . ?
C27 H27 0.95 . ?
C28 C29 1.373(7) . ?
C28 H28 0.95 . ?
C29 H29 0.95 . ?
B1 C36 1.650(6) . ?
B1 C30 1.652(6) . ?
B1 C42 1.661(6) . ?
B1 C48 1.667(6) . ?
B2 C54 1.636(6) . ?
B2 C60 1.660(6) . ?
B2 C66 1.662(6) . ?
B2 C72 1.665(6) . ?
C30 C31 1.401(6) . ?
C30 C35 1.410(6) . ?
C31 C32 1.389(6) . ?
C31 H31 0.95 . ?
C32 C33 1.386(6) . ?
C32 H32 0.95 . ?
C33 C34 1.369(6) . ?
C33 H33 0.95 . ?
C34 C35 1.394(6) . ?
C34 H34 0.95 . ?
C35 H35 0.95 . ?
C36 C37 1.405(6) . ?
C36 C41 1.408(6) . ?
C37 C38 1.388(6) . ?
C37 H37 0.95 . ?
C38 C39 1.379(7) . ?
C38 H38 0.95 . ?
C39 C40 1.369(7) . ?
C39 H39 0.95 . ?
C40 C41 1.385(6) . ?
C40 H40 0.95 . ?
C41 H41 0.95 . ?
C42 C43 1.394(5) . ?
C42 C47 1.406(6) . ?
C43 C44 1.397(6) . ?
C43 H43 0.95 . ?
C44 C45 1.378(6) . ?
C44 H44 0.95 . ?
C45 C46 1.391(6) . ?
C45 H45 0.95 . ?
C46 C47 1.388(6) . ?
C46 H46 0.95 . ?
C47 H47 0.95 . ?
C48 C53 1.392(6) . ?
C48 C49 1.393(6) . ?
C49 C50 1.407(6) . ?
C49 H49 0.95 . ?
C50 C51 1.373(7) . ?
C50 H50 0.95 . ?
C51 C52 1.388(7) . ?
C51 H51 0.95 . ?
C52 C53 1.379(6) . ?
C52 H52 0.95 . ?
C53 H53 0.95 . ?
C54 C55 1.402(6) . ?
C54 C59 1.404(6) . ?
C55 C56 1.398(6) . ?
C55 H55 0.95 . ?
C56 C57 1.383(6) . ?
C56 H56 0.95 . ?
C57 C58 1.378(7) . ?
C57 H57 0.95 . ?
C58 C59 1.397(6) . ?
C58 H58 0.95 . ?
C59 H59 0.95 . ?
C60 C61 1.398(6) . ?
C60 C65 1.405(6) . ?
C61 C62 1.387(6) . ?
C61 H61 0.95 . ?
C62 C63 1.392(7) . ?
C62 H62 0.95 . ?
C63 C64 1.367(7) . ?
C63 H63 0.95 . ?
C64 C65 1.381(6) . ?
C64 H64 0.95 . ?
C65 H65 0.95 . ?
C66 C71 1.403(6) . ?
C66 C67 1.406(6) . ?
C67 C68 1.388(6) . ?
C67 H67 0.95 . ?
C68 C69 1.376(7) . ?
C68 H68 0.95 . ?
C69 C70 1.379(7) . ?
C69 H69 0.95 . ?
C70 C71 1.385(6) . ?
C70 H70 0.95 . ?
C71 H71 0.95 . ?
C72 C77 1.399(6) . ?
C72 C73 1.412(6) . ?
C73 C74 1.395(6) . ?
C73 H73 0.95 . ?
C74 C75 1.397(8) . ?
C74 H74 0.95 . ?
C75 C76 1.373(8) . ?
C75 H75 0.95 . ?
C76 C77 1.390(6) . ?
C76 H76 0.95 . ?
C77 H77 0.95 . ?

loop_
_cod_related_entry_id
_cod_related_entry_database
_cod_related_entry_code
1 ChemSpider 30653452
